data_1546069
loop_
_publ_author_name
'Marafon, Giulia'
'Menegazzo, Ileana'
'De Zotti, Marta'
'Crisma, Marco'
'Toniolo, Claudio'
'Moretto, Alessandro'

_publ_section_title
;
 Tuning morphological architectures generated through living
 supramolecular assembly of a helical foldamer end-capped with two
 complementary nucleobases.
;
_journal_name_full 'Soft matter'
_journal_paper_doi 10.1039/c7sm00764g
_journal_year 2017
_chemical_formula_moiety 'C24 H33 N11 O6, 7(H2 O)'
_chemical_formula_sum 'C24 H47 N11 O13'
_chemical_formula_weight 697.72
_space_group_crystal_system monoclinic
_space_group_IT_number 14
_space_group_name_Hall '-P 2ybc'
_space_group_name_H-M_alt 'P 1 21/c 1'
_symmetry_space_group_name_Hall '-P 2ybc'
_symmetry_space_group_name_H-M 'P 1 21/c 1'
_atom_sites_solution_hydrogens mixed
_audit_creation_method SHELXL-2014/7
_audit_update_record
;
2017-03-03 deposited with the CCDC.
2017-05-10 downloaded from the CCDC.
;
_cell_angle_alpha 90
_cell_angle_beta 98.1280(10)
_cell_angle_gamma 90
_cell_formula_units_Z 4
_cell_length_a 9.11756(10)
_cell_length_b 21.6446(2)
_cell_length_c 17.9917(2)
_cell_measurement_reflns_used 16615
_cell_measurement_temperature 293(2)
_cell_measurement_theta_max 70.963
_cell_measurement_theta_min 2.472
_cell_volume 3514.92(6)
_computing_cell_refinement
;
CrysAlisPro, Agilent Technologies,
Version 1.171.36.28 (release 01-02-2013 CrysAlis171 .NET)
(compiled Feb  1 2013,16:14:44)
;
_computing_data_collection
;
CrysAlisPro, Agilent Technologies,
Version 1.171.36.28 (release 01-02-2013 CrysAlis171 .NET)
(compiled Feb  1 2013,16:14:44)
;
_computing_data_reduction
;
CrysAlisPro, Agilent Technologies,
Version 1.171.36.28 (release 01-02-2013 CrysAlis171 .NET)
(compiled Feb  1 2013,16:14:44)
;
_computing_structure_refinement 'SHELXL-2014/7 (Sheldrick, 2014)'
_computing_structure_solution 'SIR2014 (Burla et al., 2015)'
_diffrn_ambient_temperature 293(2)
_diffrn_detector_area_resol_mean 16.1274
_diffrn_measured_fraction_theta_full 1.000
_diffrn_measured_fraction_theta_max 0.995
_diffrn_measurement_device_type 'Xcalibur, Eos, Gemini'
_diffrn_measurement_method '\w scans'
_diffrn_radiation_type CuK\a
_diffrn_radiation_wavelength 1.54178
_diffrn_reflns_av_R_equivalents 0.0278
_diffrn_reflns_av_unetI/netI 0.0150
_diffrn_reflns_Laue_measured_fraction_full 1.000
_diffrn_reflns_Laue_measured_fraction_max 0.995
_diffrn_reflns_limit_h_max 11
_diffrn_reflns_limit_h_min -11
_diffrn_reflns_limit_k_max 26
_diffrn_reflns_limit_k_min -26
_diffrn_reflns_limit_l_max 21
_diffrn_reflns_limit_l_min -21
_diffrn_reflns_number 45118
_diffrn_reflns_point_group_measured_fraction_full 1.000
_diffrn_reflns_point_group_measured_fraction_max 0.995
_diffrn_reflns_theta_full 67.679
_diffrn_reflns_theta_max 70.887
_diffrn_reflns_theta_min 3.213
_diffrn_source 'Enhance (Cu) X-ray Source'
_exptl_absorpt_coefficient_mu 0.915
_exptl_absorpt_correction_T_max 1.00000
_exptl_absorpt_correction_T_min 0.59078
_exptl_absorpt_correction_type multi-scan
_exptl_absorpt_process_details
;
CrysAlisPro, Agilent Technologies,
Version 1.171.36.28 (release 01-02-2013 CrysAlis171 .NET)
(compiled Feb  1 2013,16:14:44)
Empirical absorption correction using spherical harmonics,
 implemented in SCALE3 ABSPACK scaling algorithm.
;
_exptl_crystal_colour colourless
_exptl_crystal_density_diffrn 1.318
_exptl_crystal_description plate
_exptl_crystal_F_000 1488
_exptl_crystal_recrystallization_method 'Re-crystallisation from solvent: methanol - water'
_exptl_crystal_size_max 0.400
_exptl_crystal_size_mid 0.300
_exptl_crystal_size_min 0.050
_refine_diff_density_max 0.549
_refine_diff_density_min -0.427
_refine_diff_density_rms 0.049
_refine_ls_extinction_method none
_refine_ls_goodness_of_fit_ref 1.035
_refine_ls_hydrogen_treatment constr
_refine_ls_matrix_type full
_refine_ls_number_parameters 432
_refine_ls_number_reflns 6749
_refine_ls_number_restraints 1
_refine_ls_restrained_S_all 1.035
_refine_ls_R_factor_all 0.0649
_refine_ls_R_factor_gt 0.0565
_refine_ls_shift/su_max 0.001
_refine_ls_shift/su_mean 0.000
_refine_ls_structure_factor_coef Fsqd
_refine_ls_weighting_details 'w=1/[\s^2^(Fo^2^)+(0.1002P)^2^+1.4070P] where P=(Fo^2^+2Fc^2^)/3'
_refine_ls_weighting_scheme calc
_refine_ls_wR_factor_gt 0.1647
_refine_ls_wR_factor_ref 0.1744
_reflns_Friedel_coverage 0.000
_reflns_number_gt 5703
_reflns_number_total 6749
_reflns_threshold_expression 'I > 2\s(I)'
_cod_data_source_file c7sm00764g2.cif
_cod_data_source_block mc268f
_cod_database_code 1546069
_shelx_shelxl_version_number 2014/7
_shelx_space_group_comment
;
The symmetry employed for this shelxl refinement is uniquely defined
by the following loop, which should always be used as a source of
symmetry information in preference to the above space-group names.
They are only intended as comments.
;
_shelx_estimated_absorpt_t_min 0.711
_shelx_estimated_absorpt_t_max 0.956

loop_
_space_group_symop_operation_xyz
'x, y, z'
'-x, y+1/2, -z+1/2'
'-x, -y, -z'
'x, -y-1/2, z-1/2'

loop_
_atom_site_label
_atom_site_type_symbol
_atom_site_fract_x
_atom_site_fract_y
_atom_site_fract_z
_atom_site_U_iso_or_equiv
_atom_site_adp_type
_atom_site_occupancy
_atom_site_site_symmetry_order
_atom_site_calc_flag
_atom_site_refinement_flags_posn
_atom_site_refinement_flags_adp
_atom_site_refinement_flags_occupancy
N1T N -0.24212(19) 0.49466(7) 0.31118(9) 0.0441(4) Uani 1 1 d . . .
C2T C -0.2889(2) 0.46383(9) 0.37017(12) 0.0461(4) Uani 1 1 d . . .
O2T O -0.3614(2) 0.41664(8) 0.36129(10) 0.0680(5) Uani 1 1 d . . .
N3T N -0.24752(19) 0.49025(7) 0.43880(9) 0.0457(4) Uani 1 1 d . . .
H3T H -0.2836 0.4741 0.4760 0.055 Uiso 1 1 calc R U .
C4T C -0.1544(2) 0.53997(8) 0.45506(11) 0.0405(4) Uani 1 1 d . . .
O4T O -0.11797(18) 0.55649(7) 0.52031(8) 0.0539(4) Uani 1 1 d . . .
C5T C -0.1057(2) 0.56960(8) 0.39052(11) 0.0410(4) Uani 1 1 d . . .
C6T C -0.1499(2) 0.54500(9) 0.32271(12) 0.0436(4) Uani 1 1 d . . .
H6T H -0.1164 0.5630 0.2813 0.052 Uiso 1 1 calc R U .
C7T C -0.0087(3) 0.62525(11) 0.40335(14) 0.0575(6) Uani 1 1 d . . .
H7T1 H 0.0167 0.6395 0.3562 0.086 Uiso 1 1 calc R U .
H7T2 H 0.0800 0.6147 0.4363 0.086 Uiso 1 1 calc R U .
H7T3 H -0.0604 0.6573 0.4258 0.086 Uiso 1 1 calc R U .
C01 C -0.2783(3) 0.46661(10) 0.23728(12) 0.0515(5) Uani 1 1 d . . .
H01A H -0.2609 0.4962 0.1990 0.062 Uiso 1 1 calc R U .
H01B H -0.3824 0.4555 0.2290 0.062 Uiso 1 1 calc R U .
C0 C -0.1844(2) 0.40925(9) 0.23076(11) 0.0436(4) Uani 1 1 d . . .
O0 O -0.05594(16) 0.40677(7) 0.26183(9) 0.0541(4) Uani 1 1 d . . .
N1 N -0.25275(18) 0.36408(8) 0.18875(9) 0.0434(4) Uani 1 1 d . . .
H1 H -0.3460 0.3678 0.1733 0.052 Uiso 1 1 calc R U .
C1A C -0.1771(2) 0.30843(9) 0.16761(10) 0.0428(4) Uani 1 1 d . . .
C1B1 C -0.0603(3) 0.32513(12) 0.11760(13) 0.0613(6) Uani 1 1 d . . .
H1B1 H -0.1073 0.3451 0.0728 0.092 Uiso 1 1 calc R U .
H1B2 H -0.0117 0.2882 0.1043 0.092 Uiso 1 1 calc R U .
H1B3 H 0.0115 0.3526 0.1443 0.092 Uiso 1 1 calc R U .
C1B2 C -0.2937(3) 0.26494(11) 0.12701(13) 0.0558(5) Uani 1 1 d . . .
H1B4 H -0.3663 0.2557 0.1592 0.084 Uiso 1 1 calc R U .
H1B5 H -0.2470 0.2274 0.1143 0.084 Uiso 1 1 calc R U .
H1B6 H -0.3412 0.2844 0.0820 0.084 Uiso 1 1 calc R U .
C1 C -0.1042(2) 0.27369(9) 0.23775(11) 0.0401(4) Uani 1 1 d . . .
O1 O 0.00358(16) 0.24008(7) 0.23362(9) 0.0520(4) Uani 1 1 d . . .
N2 N -0.16359(17) 0.28030(8) 0.30059(9) 0.0435(4) Uani 1 1 d . . .
H2 H -0.2392 0.3041 0.3000 0.052 Uiso 1 1 calc R U .
C2A C -0.1060(2) 0.24877(11) 0.37098(12) 0.0530(5) Uani 1 1 d . . .
C2B1 C -0.1364(3) 0.17968(13) 0.36454(18) 0.0769(8) Uani 1 1 d . . .
H2B1 H -0.2413 0.1728 0.3537 0.115 Uiso 1 1 calc R U .
H2B2 H -0.0985 0.1599 0.4111 0.115 Uiso 1 1 calc R U .
H2B3 H -0.0886 0.1628 0.3248 0.115 Uiso 1 1 calc R U .
C2B2 C -0.1828(3) 0.27814(16) 0.43271(14) 0.0734(8) Uani 1 1 d . . .
H2B4 H -0.1660 0.3219 0.4336 0.110 Uiso 1 1 calc R U .
H2B5 H -0.1432 0.2608 0.4804 0.110 Uiso 1 1 calc R U .
H2B6 H -0.2873 0.2701 0.4228 0.110 Uiso 1 1 calc R U .
C2 C 0.0618(2) 0.26118(10) 0.39010(12) 0.0511(5) Uani 1 1 d . . .
O2 O 0.1437(2) 0.22120(8) 0.42256(12) 0.0780(6) Uani 1 1 d . . .
N3 N 0.10875(18) 0.31697(8) 0.37487(10) 0.0459(4) Uani 1 1 d . . .
H3 H 0.0437 0.3442 0.3582 0.055 Uiso 1 1 calc R U .
C31 C 0.2642(2) 0.33496(10) 0.38469(13) 0.0523(5) Uani 1 1 d . . .
H31A H 0.3230 0.3034 0.4134 0.063 Uiso 1 1 calc R U .
H31B H 0.2766 0.3733 0.4129 0.063 Uiso 1 1 calc R U .
C32 C 0.3191(3) 0.34351(10) 0.30989(15) 0.0574(6) Uani 1 1 d . . .
H32A H 0.2657 0.3773 0.2828 0.069 Uiso 1 1 calc R U .
H32B H 0.4235 0.3542 0.3182 0.069 Uiso 1 1 calc R U .
N4 N 0.2981(2) 0.28760(9) 0.26520(11) 0.0541(5) Uani 1 1 d . . .
H4 H 0.2193 0.2846 0.2329 0.065 Uiso 1 1 calc R U .
C33 C 0.3918(2) 0.24156(10) 0.27100(13) 0.0492(5) Uani 1 1 d . . .
O3 O 0.51780(19) 0.24427(9) 0.30296(15) 0.0910(7) Uani 1 1 d . . .
C34 C 0.3265(2) 0.18220(10) 0.23427(14) 0.0548(5) Uani 1 1 d . . .
H34A H 0.2522 0.1664 0.2629 0.066 Uiso 1 1 calc R U .
H34B H 0.2777 0.1916 0.1841 0.066 Uiso 1 1 calc R U .
N1A N 0.6389(2) 0.06444(8) 0.06528(10) 0.0503(4) Uani 1 1 d . . .
C35 C 0.5386(2) 0.10948(11) 0.04991(13) 0.0528(5) Uani 1 1 d . . .
H35 H 0.5202 0.1218 0.0000 0.063 Uiso 1 1 calc R U .
N3A N 0.46198(19) 0.13882(8) 0.09655(11) 0.0506(4) Uani 1 1 d . . .
C36 C 0.4960(2) 0.11721(9) 0.16680(12) 0.0435(4) Uani 1 1 d . . .
C37 C 0.5959(2) 0.07105(9) 0.19058(12) 0.0433(4) Uani 1 1 d . . .
C38 C 0.6723(2) 0.04392(9) 0.13641(12) 0.0443(4) Uani 1 1 d . . .
N6A N 0.7748(2) 0.00019(9) 0.15166(11) 0.0560(5) Uani 1 1 d . . .
H6A1 H 0.8167 -0.0162 0.1182 0.084 Uiso 1 1 d . U .
H6A2 H 0.8033 -0.0131 0.1986 0.084 Uiso 1 1 d . U .
N7A N 0.6008(2) 0.06068(8) 0.26692(11) 0.0531(4) Uani 1 1 d . . .
C39 C 0.5052(3) 0.10000(11) 0.28723(13) 0.0555(5) Uani 1 1 d . . .
H39 H 0.4855 0.1036 0.3364 0.067 Uiso 1 1 calc R U .
N9A N 0.43700(19) 0.13516(8) 0.22970(11) 0.0509(4) Uani 1 1 d . . .
O1W O -0.5687(2) 0.37569(10) 0.12021(13) 0.0830(6) Uani 1 1 d . . .
H1WA H -0.6058 0.3395 0.1074 0.125 Uiso 1 1 d . U .
H1WB H -0.6417 0.3970 0.1300 0.125 Uiso 1 1 d . U .
O2W O 0.3191(3) 0.23846(10) 0.56377(13) 0.0960(8) Uani 1 1 d . . .
H2WA H 0.2652 0.2391 0.5284 0.144 Uiso 1 1 d . U .
H2WB H 0.3546 0.2788 0.5655 0.144 Uiso 1 1 d . U .
O3W O 0.2121(3) 0.09820(12) 0.38786(18) 0.1166(9) Uani 1 1 d . . .
H3WA H 0.1862 0.1380 0.4024 0.175 Uiso 1 1 d . U .
H3WB H 0.1317 0.0737 0.3987 0.175 Uiso 1 1 d . U .
O4W O 0.7686(3) -0.03745(14) 0.3341(2) 0.1363(12) Uani 1 1 d . . .
H4WA H 0.7111 -0.0009 0.3233 0.205 Uiso 1 1 d . U .
H4WB H 0.8470 -0.0267 0.3592 0.205 Uiso 1 1 d . U .
O5W O 0.0360(6) -0.0005(2) 0.4193(3) 0.205(2) Uani 1 1 d . . .
H5WA H 0.1103 -0.0182 0.4426 0.308 Uiso 1 1 d . U .
O6W O 0.4681(10) 0.0623(4) 0.4882(4) 0.236(3) Uani 0.8 1 d . . P
H6WA H 0.4557 0.0816 0.5272 0.353 Uiso 0.8 1 d . U P
H6WB H 0.3931 0.0737 0.4591 0.353 Uiso 0.8 1 d . U P
O7W O 0.2714(12) -0.0497(5) 0.5086(6) 0.256(4) Uiso 0.7 1 d . . P
O8W O 0.5139(17) 0.1617(6) 0.4575(8) 0.267(6) Uiso 0.5 1 d . . P

loop_
_atom_site_aniso_label
_atom_site_aniso_U_11
_atom_site_aniso_U_22
_atom_site_aniso_U_33
_atom_site_aniso_U_23
_atom_site_aniso_U_13
_atom_site_aniso_U_12
N1T 0.0510(9) 0.0358(8) 0.0446(9) -0.0056(6) 0.0042(7) 0.0026(7)
C2T 0.0449(10) 0.0379(10) 0.0546(11) -0.0047(8) 0.0045(9) -0.0034(8)
O2T 0.0770(11) 0.0515(9) 0.0729(11) -0.0072(8) 0.0022(9) -0.0259(8)
N3T 0.0509(10) 0.0410(8) 0.0469(9) -0.0027(7) 0.0133(7) -0.0099(7)
C4T 0.0402(9) 0.0346(9) 0.0473(11) -0.0042(8) 0.0084(8) 0.0015(7)
O4T 0.0654(9) 0.0507(8) 0.0463(8) -0.0107(6) 0.0103(7) -0.0106(7)
C5T 0.0383(9) 0.0346(9) 0.0499(11) 0.0016(8) 0.0057(8) 0.0009(7)
C6T 0.0445(10) 0.0378(9) 0.0492(11) 0.0031(8) 0.0093(8) 0.0038(8)
C7T 0.0565(13) 0.0467(12) 0.0678(14) 0.0044(10) 0.0031(11) -0.0128(10)
C01 0.0574(12) 0.0468(11) 0.0467(11) -0.0071(9) -0.0054(9) 0.0108(9)
C0 0.0458(11) 0.0448(10) 0.0388(9) -0.0045(8) 0.0007(8) 0.0043(8)
O0 0.0461(8) 0.0530(8) 0.0595(9) -0.0123(7) -0.0053(7) 0.0031(6)
N1 0.0402(8) 0.0467(9) 0.0408(8) -0.0085(7) -0.0027(6) 0.0076(7)
C1A 0.0424(10) 0.0479(10) 0.0370(9) -0.0117(8) 0.0015(8) 0.0047(8)
C1B1 0.0673(14) 0.0692(15) 0.0503(12) -0.0086(11) 0.0185(11) 0.0028(12)
C1B2 0.0521(12) 0.0585(13) 0.0522(12) -0.0214(10) -0.0082(9) 0.0042(10)
C1 0.0326(9) 0.0402(9) 0.0452(10) -0.0116(8) -0.0026(7) 0.0010(7)
O1 0.0402(7) 0.0518(8) 0.0609(9) -0.0180(7) -0.0035(6) 0.0102(6)
N2 0.0341(8) 0.0527(9) 0.0420(9) 0.0003(7) -0.0006(6) 0.0056(7)
C2A 0.0485(12) 0.0583(13) 0.0486(11) 0.0086(9) -0.0052(9) -0.0034(9)
C2B1 0.0672(16) 0.0612(15) 0.094(2) 0.0186(14) -0.0176(14) -0.0167(12)
C2B2 0.0709(16) 0.104(2) 0.0447(12) 0.0125(13) 0.0077(11) -0.0014(15)
C2 0.0496(11) 0.0477(11) 0.0502(11) -0.0013(9) -0.0133(9) 0.0007(9)
O2 0.0688(11) 0.0526(9) 0.0977(14) 0.0136(9) -0.0400(10) -0.0010(8)
N3 0.0398(8) 0.0411(8) 0.0529(10) -0.0076(7) -0.0064(7) 0.0051(7)
C31 0.0443(11) 0.0425(10) 0.0653(13) -0.0166(9) -0.0090(9) 0.0018(8)
C32 0.0468(11) 0.0403(11) 0.0843(16) -0.0131(10) 0.0059(11) -0.0037(9)
N4 0.0397(9) 0.0504(10) 0.0703(12) -0.0186(9) 0.0007(8) -0.0005(7)
C33 0.0335(10) 0.0533(12) 0.0608(12) -0.0149(10) 0.0067(9) -0.0019(8)
O3 0.0438(9) 0.0715(12) 0.149(2) -0.0447(13) -0.0183(11) 0.0075(8)
C34 0.0397(10) 0.0535(12) 0.0718(14) -0.0224(11) 0.0094(10) 0.0002(9)
N1A 0.0498(10) 0.0501(10) 0.0524(10) -0.0029(8) 0.0122(8) 0.0073(8)
C35 0.0494(11) 0.0561(12) 0.0522(12) -0.0012(9) 0.0052(9) 0.0065(9)
N3A 0.0443(9) 0.0481(9) 0.0581(11) -0.0067(8) 0.0031(8) 0.0066(7)
C36 0.0380(9) 0.0395(9) 0.0530(11) -0.0116(8) 0.0064(8) -0.0039(7)
C37 0.0424(10) 0.0371(9) 0.0506(11) -0.0054(8) 0.0079(8) -0.0033(8)
C38 0.0419(10) 0.0373(9) 0.0546(12) -0.0032(8) 0.0098(8) -0.0024(8)
N6A 0.0608(11) 0.0471(10) 0.0626(11) 0.0041(8) 0.0169(9) 0.0136(8)
N7A 0.0597(11) 0.0468(9) 0.0538(10) -0.0037(8) 0.0116(8) -0.0019(8)
C39 0.0599(13) 0.0554(12) 0.0533(12) -0.0121(10) 0.0147(10) -0.0038(10)
N9A 0.0450(9) 0.0486(9) 0.0601(11) -0.0162(8) 0.0106(8) 0.0003(7)
O1W 0.0664(11) 0.0723(12) 0.1045(16) -0.0105(11) -0.0082(10) 0.0044(9)
O2W 0.1101(17) 0.0689(12) 0.0924(15) 0.0226(11) -0.0428(13) -0.0234(12)
O3W 0.129(2) 0.0886(17) 0.141(2) -0.0044(16) 0.0491(18) 0.0097(15)
O4W 0.0986(19) 0.0964(19) 0.206(3) 0.048(2) -0.005(2) 0.0102(15)
O5W 0.210(5) 0.155(4) 0.243(5) -0.016(3) 0.004(4) -0.064(3)
O6W 0.291(8) 0.247(7) 0.160(5) -0.056(5) 0.002(5) 0.081(7)

loop_
_atom_type_symbol
_atom_type_description
_atom_type_scat_dispersion_real
_atom_type_scat_dispersion_imag
_atom_type_scat_source
C C 0.0181 0.0091 'International Tables Vol C Tables 4.2.6.8 and 6.1.1.4'
H H 0.0000 0.0000 'International Tables Vol C Tables 4.2.6.8 and 6.1.1.4'
N N 0.0311 0.0180 'International Tables Vol C Tables 4.2.6.8 and 6.1.1.4'
O O 0.0492 0.0322 'International Tables Vol C Tables 4.2.6.8 and 6.1.1.4'

loop_
_geom_angle_atom_site_label_1
_geom_angle_atom_site_label_2
_geom_angle_atom_site_label_3
_geom_angle
C2T N1T C6T 121.29(17)
C2T N1T C01 116.64(17)
C6T N1T C01 121.56(18)
O2T C2T N3T 123.1(2)
O2T C2T N1T 122.0(2)
N3T C2T N1T 114.83(17)
C2T N3T C4T 127.09(17)
O4T C4T N3T 120.42(18)
O4T C4T C5T 124.42(18)
N3T C4T C5T 115.16(17)
C6T C5T C4T 117.83(17)
C6T C5T C7T 123.82(19)
C4T C5T C7T 118.34(18)
C5T C6T N1T 123.46(18)
N1T C01 C0 110.68(16)
O0 C0 N1 124.45(18)
O0 C0 C01 120.81(18)
N1 C0 C01 114.73(17)
C0 N1 C1A 123.37(16)
N1 C1A C1B2 108.04(16)
N1 C1A C1B1 110.53(18)
C1B2 C1A C1B1 111.07(17)
N1 C1A C1 110.74(15)
C1B2 C1A C1 106.39(17)
C1B1 C1A C1 109.98(17)
O1 C1 N2 122.60(19)
O1 C1 C1A 119.68(17)
N2 C1 C1A 117.71(16)
C1 N2 C2A 123.02(17)
N2 C2A C2B1 110.60(19)
N2 C2A C2B2 106.75(19)
C2B1 C2A C2B2 111.5(2)
N2 C2A C2 109.47(17)
C2B1 C2A C2 110.6(2)
C2B2 C2A C2 107.84(19)
O2 C2 N3 123.1(2)
O2 C2 C2A 119.8(2)
N3 C2 C2A 116.88(18)
C2 N3 C31 123.83(18)
N3 C31 C32 111.33(18)
N4 C32 C31 110.91(19)
C33 N4 C32 123.95(19)
O3 C33 N4 124.5(2)
O3 C33 C34 122.2(2)
N4 C33 C34 113.34(18)
N9A C34 C33 112.66(17)
C35 N1A C38 119.48(18)
N3A C35 N1A 128.5(2)
C35 N3A C36 110.87(18)
N3A C36 N9A 127.64(19)
N3A C36 C37 126.84(18)
N9A C36 C37 105.51(18)
C36 C37 N7A 110.62(17)
C36 C37 C38 117.28(19)
N7A C37 C38 132.10(19)
N6A C38 N1A 119.18(18)
N6A C38 C37 123.8(2)
N1A C38 C37 116.97(18)
C39 N7A C37 104.02(19)
N7A C39 N9A 113.7(2)
C39 N9A C36 106.11(17)
C39 N9A C34 126.75(19)
C36 N9A C34 127.1(2)

loop_
_geom_bond_atom_site_label_1
_geom_bond_atom_site_label_2
_geom_bond_distance
N1T C2T 1.372(3)
N1T C6T 1.374(3)
N1T C01 1.456(3)
C2T O2T 1.215(3)
C2T N3T 1.365(3)
N3T C4T 1.376(2)
C4T O4T 1.227(2)
C4T C5T 1.450(3)
C5T C6T 1.340(3)
C5T C7T 1.493(3)
C01 C0 1.522(3)
C0 O0 1.226(2)
C0 N1 1.335(3)
N1 C1A 1.465(2)
C1A C1B2 1.527(3)
C1A C1B1 1.532(3)
C1A C1 1.537(3)
C1 O1 1.233(2)
C1 N2 1.329(3)
N2 C2A 1.469(3)
C2A C2B1 1.522(4)
C2A C2B2 1.532(4)
C2A C2 1.544(3)
C2 O2 1.234(3)
C2 N3 1.323(3)
N3 C31 1.456(3)
C31 C32 1.512(4)
C32 N4 1.451(3)
N4 C33 1.307(3)
C33 O3 1.211(3)
C33 C34 1.527(3)
C34 N9A 1.443(3)
N1A C35 1.338(3)
N1A C38 1.348(3)
C35 N3A 1.327(3)
N3A C36 1.342(3)
C36 N9A 1.376(3)
C36 C37 1.379(3)
C37 N7A 1.386(3)
C37 C38 1.404(3)
C38 N6A 1.331(3)
N7A C39 1.307(3)
C39 N9A 1.362(3)

loop_
_geom_hbond_atom_site_label_D
_geom_hbond_atom_site_label_H
_geom_hbond_atom_site_label_A
_geom_hbond_distance_DH
_geom_hbond_distance_HA
_geom_hbond_distance_DA
_geom_hbond_angle_DHA
_geom_hbond_site_symmetry_A
N3 H3 O0 0.86 2.28 3.050(2) 148.4 .
N4 H4 O1 0.86 2.19 2.857(2) 134.0 .
N3T H3T N1A 0.86 2.02 2.884(2) 178.0 4_466
N6A H6A1 O4T 0.84 2.12 2.949(2) 168.8 4_665
N2 H2 O3 0.86 2.57 3.014(3) 112.9 1_455
N1 H1 O1W 0.86 2.13 2.980(2) 172.2 .
N6A H6A2 O4W 0.90 2.56 3.389(4) 155.1 .
O4W H4WA N7A 0.95 1.88 2.791(3) 159.2 .
O2W H2WA O2 0.75 2.10 2.829(3) 165.6 .
O3W H3WA O2 0.94 1.89 2.824(3) 173.7 .
O2W H2WB N3A 0.93 2.07 2.980(3) 164.9 4_566
O1W H1WA O2W 0.87 1.94 2.808(3) 171.3 4_465
O1W H1WB O4W 0.85 2.00 2.821(4) 164.1 2
O3W H3WB O5W 0.95 1.89 2.778(5) 155.3 .
O4W H4WB O5W 0.82 1.98 2.807(6) 179.8 1_655
O5W H5WA O7W 0.84 1.88 2.711(12) 170.4 .
O6W H6WB O3W 0.84 2.01 2.850(8) 178.1 .
O6W H6WA O1W 0.84 1.95 2.789(7) 177.8 4_666

loop_
_geom_torsion_atom_site_label_1
_geom_torsion_atom_site_label_2
_geom_torsion_atom_site_label_3
_geom_torsion_atom_site_label_4
_geom_torsion
C6T N1T C2T O2T -174.5(2)
C01 N1T C2T O2T -2.6(3)
C6T N1T C2T N3T 5.5(3)
C01 N1T C2T N3T 177.41(17)
O2T C2T N3T C4T 173.4(2)
N1T C2T N3T C4T -6.6(3)
C2T N3T C4T O4T -174.9(2)
C2T N3T C4T C5T 5.2(3)
O4T C4T C5T C6T 177.45(19)
N3T C4T C5T C6T -2.6(3)
O4T C4T C5T C7T -2.1(3)
N3T C4T C5T C7T 177.90(18)
C4T C5T C6T N1T 2.1(3)
C7T C5T C6T N1T -178.38(19)
C2T N1T C6T C5T -3.7(3)
C01 N1T C6T C5T -175.28(18)
C2T N1T C01 C0 -72.2(2)
C6T N1T C01 C0 99.7(2)
N1T C01 C0 O0 -35.1(3)
N1T C01 C0 N1 145.67(19)
O0 C0 N1 C1A -7.1(3)
C01 C0 N1 C1A 172.11(18)
C0 N1 C1A C1B2 174.12(19)
C0 N1 C1A C1B1 -64.2(2)
C0 N1 C1A C1 58.0(2)
N1 C1A C1 O1 -154.58(17)
C1B2 C1A C1 O1 88.2(2)
C1B1 C1A C1 O1 -32.1(2)
N1 C1A C1 N2 27.0(2)
C1B2 C1A C1 N2 -90.2(2)
C1B1 C1A C1 N2 149.47(18)
O1 C1 N2 C2A 0.6(3)
C1A C1 N2 C2A 178.90(18)
C1 N2 C2A C2B1 -69.8(3)
C1 N2 C2A C2B2 168.7(2)
C1 N2 C2A C2 52.3(3)
N2 C2A C2 O2 -147.1(2)
C2B1 C2A C2 O2 -25.0(3)
C2B2 C2A C2 O2 97.2(3)
N2 C2A C2 N3 37.5(3)
C2B1 C2A C2 N3 159.6(2)
C2B2 C2A C2 N3 -78.2(3)
O2 C2 N3 C31 9.0(4)
C2A C2 N3 C31 -175.73(19)
C2 N3 C31 C32 108.9(2)
N3 C31 C32 N4 -57.3(2)
C31 C32 N4 C33 -84.9(3)
C32 N4 C33 O3 -14.6(4)
C32 N4 C33 C34 164.4(2)
O3 C33 C34 N9A -11.0(4)
N4 C33 C34 N9A 170.0(2)
C38 N1A C35 N3A -0.1(4)
N1A C35 N3A C36 -0.5(3)
C35 N3A C36 N9A -178.4(2)
C35 N3A C36 C37 0.0(3)
N3A C36 C37 N7A -179.35(19)
N9A C36 C37 N7A -0.7(2)
N3A C36 C37 C38 0.9(3)
N9A C36 C37 C38 179.59(17)
C35 N1A C38 N6A -178.3(2)
C35 N1A C38 C37 1.1(3)
C36 C37 C38 N6A 178.00(19)
N7A C37 C38 N6A -1.7(4)
C36 C37 C38 N1A -1.4(3)
N7A C37 C38 N1A 178.9(2)
C36 C37 N7A C39 0.2(2)
C38 C37 N7A C39 179.9(2)
C37 N7A C39 N9A 0.4(2)
N7A C39 N9A C36 -0.9(3)
N7A C39 N9A C34 179.8(2)
N3A C36 N9A C39 179.6(2)
C37 C36 N9A C39 0.9(2)
N3A C36 N9A C34 -1.1(3)
C37 C36 N9A C34 -179.77(19)
C33 C34 N9A C39 74.5(3)
C33 C34 N9A C36 -104.7(2)
